data_2241145
loop_
_publ_author_name
'Revathi, B. K.'
'Reuben Jonathan, D.'
'Kalai Sevi, K.'
'Dhanalakshmi, K.'
'Usha, G.'

_publ_section_title
;
 Crystal structure of
 (4-hydroxypiperidin-1-yl)[4-(trifluoromethyl)phenyl]methanone
;
_journal_issue 10
_journal_name_full 'Acta Crystallographica Section E'
_journal_page_first o790
_journal_page_last o791
_journal_paper_doi 10.1107/S205698901501765X
_journal_volume 71
_journal_year 2015
_chemical_formula_iupac 'C13 H14 F3 N O2'
_chemical_formula_moiety 'C13 H14 F3 N O2'
_chemical_formula_sum 'C13 H14 F3 N O2'
_chemical_formula_weight 273.25
_chemical_name_systematic
;
(4-Hydroxypiperidin-1-yl)[4-(trifluoromethyl)phenyl]methanone
;
_space_group_IT_number 33
_symmetry_cell_setting orthorhombic
_symmetry_space_group_name_Hall 'P 2c -2n'
_symmetry_space_group_name_H-M 'P n a 21'
_atom_sites_solution_hydrogens geom
_atom_sites_solution_primary direct
_atom_sites_solution_secondary difmap
_audit_creation_method SHELXL-97
_cell_angle_alpha 90.00
_cell_angle_beta 90.00
_cell_angle_gamma 90.00
_cell_formula_units_Z 8
_cell_length_a 16.1328(14)
_cell_length_b 6.8283(6)
_cell_length_c 23.017(2)
_cell_measurement_temperature 293(2)
_cell_measurement_theta_max 25.67
_cell_measurement_theta_min 1.77
_cell_volume 2535.5(4)
_computing_cell_refinement
;
SAINT (Bruker, 2004)
;
_computing_data_collection
;
APEX2 (Bruker, 2004)
;
_computing_data_reduction
;
SAINT (Bruker, 2004)
;
_computing_molecular_graphics
;
ORTEP-3 for Windows (Farrugia, 2012)
;
_computing_publication_material
;
SHELXL97 (Sheldrick, 2008)
;
_computing_structure_refinement
;
SHELXL97 (Sheldrick, 2008)
;
_computing_structure_solution
;
SHELXS97 (Sheldrick, 2008)
;
_diffrn_ambient_temperature 293(2)
_diffrn_measured_fraction_theta_full 0.996
_diffrn_measured_fraction_theta_max 0.996
_diffrn_measurement_device_type 'Bruker Kappa APEXII CCD'
_diffrn_measurement_method '\w and \f scans'
_diffrn_radiation_monochromator graphite
_diffrn_radiation_source 'fine-focus sealed tube'
_diffrn_radiation_type MoK\a
_diffrn_radiation_wavelength 0.71073
_diffrn_reflns_av_R_equivalents 0.0455
_diffrn_reflns_av_sigmaI/netI 0.0382
_diffrn_reflns_limit_h_max 19
_diffrn_reflns_limit_h_min -19
_diffrn_reflns_limit_k_max 7
_diffrn_reflns_limit_k_min -8
_diffrn_reflns_limit_l_max 28
_diffrn_reflns_limit_l_min -28
_diffrn_reflns_number 26641
_diffrn_reflns_theta_full 25.67
_diffrn_reflns_theta_max 25.67
_diffrn_reflns_theta_min 2.52
_exptl_absorpt_coefficient_mu 0.125
_exptl_absorpt_correction_T_max 0.9693
_exptl_absorpt_correction_T_min 0.9574
_exptl_absorpt_correction_type multi-scan
_exptl_absorpt_process_details
;
(SADABS; Bruker, 2004)
;
_exptl_crystal_colour colorless
_exptl_crystal_density_diffrn 1.432
_exptl_crystal_density_method 'not measured'
_exptl_crystal_description block
_exptl_crystal_F_000 1136
_exptl_crystal_size_max 0.35
_exptl_crystal_size_mid 0.30
_exptl_crystal_size_min 0.25
_refine_diff_density_max 0.273
_refine_diff_density_min -0.263
_refine_ls_abs_structure_details none
_refine_ls_extinction_method none
_refine_ls_goodness_of_fit_ref 1.068
_refine_ls_hydrogen_treatment mixed
_refine_ls_matrix_type full
_refine_ls_number_parameters 343
_refine_ls_number_reflns 4823
_refine_ls_number_restraints 1
_refine_ls_restrained_S_all 1.068
_refine_ls_R_factor_all 0.1137
_refine_ls_R_factor_gt 0.0539
_refine_ls_shift/su_max 0.000
_refine_ls_shift/su_mean 0.000
_refine_ls_structure_factor_coef Fsqd
_refine_ls_weighting_details 'calc w=1/[\s^2^(Fo^2^)+(0.0905P)^2^+1.4379P] where P=(Fo^2^+2Fc^2^)/3'
_refine_ls_weighting_scheme calc
_refine_ls_wR_factor_gt 0.1380
_refine_ls_wR_factor_ref 0.1902
_reflns_number_gt 2950
_reflns_number_total 4823
_reflns_threshold_expression I>2\s(I)
_cod_data_source_file hb7494sup1.cif
_cod_data_source_block I
_cod_database_code 2241145

loop_
_symmetry_equiv_pos_as_xyz
'x, y, z'
'-x, -y, z+1/2'
'-x+1/2, y+1/2, z+1/2'
'x+1/2, -y+1/2, z'

loop_
_atom_site_type_symbol
_atom_site_label
_atom_site_fract_x
_atom_site_fract_y
_atom_site_fract_z
_atom_site_U_iso_or_equiv
_atom_site_adp_type
_atom_site_calc_flag
_atom_site_refinement_flags
_atom_site_occupancy
_atom_site_symmetry_multiplicity
C C10 1.0836(3) 0.3171(9) 0.0067(2) 0.0622(13) Uani d . 1 1
H H1 1.1181 0.4072 0.0294 0.075 Uiso calc R 1 1
C C9 1.0108(3) 0.4279(8) -0.0181(3) 0.0649(14) Uani d . 1 1
H H2A 0.9844 0.5021 0.0127 0.078 Uiso calc R 1 1
H H2B 1.0308 0.5203 -0.0469 0.078 Uiso calc R 1 1
C C8 0.9480(3) 0.2956(8) -0.0457(2) 0.0593(13) Uani d . 1 1
H H3A 0.9008 0.3719 -0.0587 0.071 Uiso calc R 1 1
H H3B 0.9722 0.2316 -0.0793 0.071 Uiso calc R 1 1
C C12 0.9885(3) 0.0264(7) 0.0177(2) 0.0523(11) Uani d . 1 1
H H4A 1.0121 -0.0478 -0.0142 0.063 Uiso calc R 1 1
H H4B 0.9673 -0.0657 0.0462 0.063 Uiso calc R 1 1
C C11 1.0551(3) 0.1530(8) 0.0453(2) 0.0580(13) Uani d . 1 1
H H5A 1.0338 0.2078 0.0812 0.070 Uiso calc R 1 1
H H5B 1.1023 0.0714 0.0550 0.070 Uiso calc R 1 1
C C7 0.8449(3) 0.1543(6) 0.0173(2) 0.0448(10) Uani d . 1 1
C C1 0.8174(3) 0.0056(7) 0.06151(19) 0.0450(11) Uani d . 1 1
C C2 0.8144(3) -0.1940(7) 0.0494(2) 0.0495(11) Uani d . 1 1
H H8 0.8348 -0.2411 0.0142 0.059 Uiso calc R 1 1
C C3 0.7815(3) -0.3204(7) 0.0891(2) 0.0485(11) Uani d . 1 1
H H9 0.7780 -0.4530 0.0802 0.058 Uiso calc R 1 1
C C4 0.7532(3) -0.2536(7) 0.1427(2) 0.0502(12) Uani d . 1 1
C C5 0.7564(3) -0.0557(7) 0.1542(2) 0.0606(13) Uani d . 1 1
H H11 0.7372 -0.0091 0.1897 0.073 Uiso calc R 1 1
C C6 0.7873(3) 0.0733(7) 0.1142(2) 0.0570(13) Uani d . 1 1
H H12 0.7881 0.2066 0.1224 0.068 Uiso calc R 1 1
C C13 0.7202(3) -0.3921(7) 0.1854(2) 0.0589(12) Uani d . 1 1
C C23 0.6591(3) 0.3211(8) 0.3540(2) 0.0612(13) Uani d . 1 1
H H14 0.6260 0.4154 0.3318 0.073 Uiso calc R 1 1
C C22 0.6845(3) 0.1537(8) 0.3146(2) 0.0602(13) Uani d . 1 1
H H15A 0.7085 0.2067 0.2794 0.072 Uiso calc R 1 1
H H15B 0.6355 0.0795 0.3039 0.072 Uiso calc R 1 1
C C21 0.7469(3) 0.0165(7) 0.3433(2) 0.0577(13) Uani d . 1 1
H H16A 0.7206 -0.0528 0.3752 0.069 Uiso calc R 1 1
H H16B 0.7661 -0.0795 0.3153 0.069 Uiso calc R 1 1
C C25 0.7932(3) 0.2784(9) 0.4071(3) 0.0730(17) Uani d . 1 1
H H17A 0.8421 0.3465 0.4209 0.088 Uiso calc R 1 1
H H17B 0.7660 0.2179 0.4401 0.088 Uiso calc R 1 1
C C24 0.7348(3) 0.4220(8) 0.3779(3) 0.0737(16) Uani d . 1 1
H H18A 0.7179 0.5205 0.4058 0.088 Uiso calc R 1 1
H H18B 0.7638 0.4878 0.3465 0.088 Uiso calc R 1 1
C C20 0.8949(3) 0.1163(8) 0.3466(2) 0.0552(12) Uani d . 1 1
C C17 0.9167(3) -0.0342(7) 0.3019(2) 0.0492(11) Uani d . 1 1
C C18 0.9246(3) -0.2314(8) 0.3153(2) 0.0548(13) Uani d . 1 1
H H21 0.9102 -0.2764 0.3521 0.066 Uiso calc R 1 1
C C19 0.9537(3) -0.3609(7) 0.2742(2) 0.0574(12) Uani d . 1 1
H H22 0.9605 -0.4926 0.2833 0.069 Uiso calc R 1 1
C C14 0.9728(3) -0.2926(7) 0.2193(2) 0.0528(12) Uani d . 1 1
C C15 0.9639(3) -0.1019(8) 0.2054(2) 0.0688(15) Uani d . 1 1
H H24 0.9766 -0.0586 0.1681 0.083 Uiso calc R 1 1
C C16 0.9363(4) 0.0281(8) 0.2465(2) 0.0688(15) Uani d . 1 1
H H25 0.9306 0.1597 0.2369 0.083 Uiso calc R 1 1
C C26 1.0021(3) -0.4353(8) 0.1751(2) 0.0635(14) Uani d . 1 1
N N1 0.9207(2) 0.1482(6) -0.00380(16) 0.0494(10) Uani d . 1 1
N N2 0.8169(2) 0.1289(7) 0.36505(17) 0.0552(11) Uani d . 1 1
O O2 1.13070(19) 0.2418(6) -0.04018(18) 0.0719(11) Uani d . 1 1
H H1A 1.1781 0.2194 -0.0292 0.108 Uiso calc R 1 1
O O1 0.79406(18) 0.2827(5) 0.00270(16) 0.0574(9) Uani d . 1 1
O O4 0.6124(2) 0.2524(6) 0.40139(18) 0.0712(10) Uani d . 1 1
H H3 0.5629 0.2553 0.3932 0.107 Uiso calc R 1 1
O O3 0.9492(2) 0.2285(7) 0.36352(19) 0.0842(14) Uani d . 1 1
F F1 0.6669(2) -0.5173(6) 0.16460(16) 0.1029(13) Uani d . 1 1
F F2 0.6821(3) -0.3078(6) 0.22995(16) 0.1089(14) Uani d . 1 1
F F3 0.7790(2) -0.5065(6) 0.20861(18) 0.1101(14) Uani d . 1 1
F F4 1.0566(2) -0.5623(6) 0.19448(16) 0.1038(13) Uani d . 1 1
F F5 1.0359(3) -0.3537(6) 0.12899(16) 0.1165(15) Uani d . 1 1
F F6 0.9416(2) -0.5492(6) 0.15396(18) 0.1028(12) Uani d . 1 1

loop_
_atom_site_aniso_label
_atom_site_aniso_U_11
_atom_site_aniso_U_22
_atom_site_aniso_U_33
_atom_site_aniso_U_12
_atom_site_aniso_U_13
_atom_site_aniso_U_23
C10 0.044(3) 0.079(3) 0.063(3) -0.006(3) 0.005(3) 0.000(3)
C9 0.047(3) 0.063(3) 0.085(4) -0.002(2) 0.001(3) 0.020(3)
C8 0.041(3) 0.080(3) 0.057(3) 0.003(2) 0.001(2) 0.028(3)
C12 0.046(2) 0.054(3) 0.057(3) 0.014(2) 0.003(2) 0.010(2)
C11 0.044(3) 0.080(3) 0.050(3) 0.010(2) -0.002(2) 0.011(3)
C7 0.037(2) 0.048(2) 0.049(3) -0.003(2) -0.003(2) 0.000(2)
C1 0.039(2) 0.049(3) 0.047(3) -0.005(2) 0.002(2) -0.002(2)
C2 0.052(3) 0.054(3) 0.042(3) -0.001(2) 0.004(2) -0.001(2)
C3 0.054(3) 0.043(2) 0.048(3) -0.005(2) 0.003(2) -0.007(2)
C4 0.042(3) 0.064(3) 0.044(3) -0.008(2) 0.001(2) 0.001(2)
C5 0.071(3) 0.057(3) 0.055(3) -0.012(3) 0.015(3) -0.008(3)
C6 0.069(3) 0.047(3) 0.054(3) -0.003(2) 0.013(2) -0.008(2)
C13 0.061(3) 0.063(3) 0.052(3) -0.008(3) 0.002(2) 0.001(3)
C23 0.048(3) 0.077(3) 0.058(3) -0.003(3) 0.001(3) 0.001(3)
C22 0.049(3) 0.075(3) 0.056(3) -0.008(2) -0.001(2) -0.009(3)
C21 0.041(3) 0.065(3) 0.067(3) -0.014(2) 0.002(2) -0.014(3)
C25 0.046(3) 0.102(4) 0.071(4) 0.003(3) -0.005(3) -0.044(4)
C24 0.062(3) 0.067(3) 0.093(4) -0.009(3) 0.019(3) -0.027(3)
C20 0.038(2) 0.072(3) 0.056(3) 0.000(2) -0.004(2) -0.016(3)
C17 0.034(2) 0.061(3) 0.052(3) 0.000(2) 0.002(2) -0.008(2)
C18 0.050(3) 0.068(3) 0.046(3) -0.013(2) 0.004(2) -0.006(2)
C19 0.065(3) 0.054(3) 0.053(3) -0.003(2) -0.002(2) -0.002(3)
C14 0.045(2) 0.066(3) 0.047(3) 0.008(2) 0.006(2) -0.005(2)
C15 0.080(4) 0.078(4) 0.048(3) 0.008(3) 0.017(3) 0.001(3)
C16 0.089(4) 0.055(3) 0.062(3) 0.008(3) 0.013(3) 0.002(3)
C26 0.057(3) 0.071(3) 0.063(3) 0.010(3) 0.003(3) -0.012(3)
N1 0.040(2) 0.058(2) 0.050(2) 0.0036(18) 0.0025(17) 0.0156(19)
N2 0.034(2) 0.076(3) 0.056(3) -0.0026(18) 0.0028(17) -0.026(2)
O2 0.0471(19) 0.108(3) 0.061(2) 0.003(2) 0.0028(17) 0.005(2)
O1 0.0420(18) 0.059(2) 0.071(2) 0.0078(15) 0.0006(16) 0.0096(17)
O4 0.0499(19) 0.096(3) 0.067(3) -0.0026(19) 0.0084(18) 0.006(2)
O3 0.0412(18) 0.107(3) 0.105(3) -0.013(2) -0.0003(19) -0.053(3)
F1 0.110(3) 0.116(3) 0.082(2) -0.065(2) -0.004(2) 0.014(2)
F2 0.155(4) 0.095(2) 0.076(2) -0.016(2) 0.057(2) 0.002(2)
F3 0.087(2) 0.127(3) 0.116(3) 0.004(2) 0.009(2) 0.069(3)
F4 0.097(3) 0.119(3) 0.096(3) 0.053(2) -0.008(2) -0.029(2)
F5 0.168(4) 0.109(3) 0.072(2) 0.004(3) 0.060(3) -0.012(2)
F6 0.079(2) 0.119(3) 0.110(3) 0.003(2) 0.001(2) -0.059(3)

loop_
_atom_type_symbol
_atom_type_description
_atom_type_scat_dispersion_real
_atom_type_scat_dispersion_imag
_atom_type_scat_source
C C 0.0033 0.0016 'International Tables Vol C Tables 4.2.6.8 and 6.1.1.4'
H H 0.0000 0.0000 'International Tables Vol C Tables 4.2.6.8 and 6.1.1.4'
N N 0.0061 0.0033 'International Tables Vol C Tables 4.2.6.8 and 6.1.1.4'
O O 0.0106 0.0060 'International Tables Vol C Tables 4.2.6.8 and 6.1.1.4'
F F 0.0171 0.0103 'International Tables Vol C Tables 4.2.6.8 and 6.1.1.4'

loop_
_geom_angle_atom_site_label_1
_geom_angle_atom_site_label_2
_geom_angle_atom_site_label_3
_geom_angle
O2 C10 C11 110.1(5)
O2 C10 C9 108.1(5)
C11 C10 C9 111.1(4)
O2 C10 H1 109.2
C11 C10 H1 109.2
C9 C10 H1 109.2
C8 C9 C10 112.6(5)
C8 C9 H2A 109.1
C10 C9 H2A 109.1
C8 C9 H2B 109.1
C10 C9 H2B 109.1
H2A C9 H2B 107.8
N1 C8 C9 109.8(4)
N1 C8 H3A 109.7
C9 C8 H3A 109.7
N1 C8 H3B 109.7
C9 C8 H3B 109.7
H3A C8 H3B 108.2
N1 C12 C11 110.3(4)
N1 C12 H4A 109.6
C11 C12 H4A 109.6
N1 C12 H4B 109.6
C11 C12 H4B 109.6
H4A C12 H4B 108.1
C10 C11 C12 113.2(4)
C10 C11 H5A 108.9
C12 C11 H5A 108.9
C10 C11 H5B 108.9
C12 C11 H5B 108.9
H5A C11 H5B 107.7
O1 C7 N1 122.3(4)
O1 C7 C1 117.6(4)
N1 C7 C1 120.1(4)
C6 C1 C2 119.3(4)
C6 C1 C7 118.1(4)
C2 C1 C7 122.4(4)
C3 C2 C1 119.9(5)
C3 C2 H8 120.0
C1 C2 H8 120.0
C2 C3 C4 120.9(4)
C2 C3 H9 119.5
C4 C3 H9 119.5
C5 C4 C3 118.6(5)
C5 C4 C13 121.2(5)
C3 C4 C13 120.2(4)
C6 C5 C4 121.1(5)
C6 C5 H11 119.5
C4 C5 H11 119.5
C5 C6 C1 120.1(5)
C5 C6 H12 119.9
C1 C6 H12 119.9
F1 C13 F2 105.2(5)
F1 C13 F3 103.4(4)
F2 C13 F3 105.8(4)
F1 C13 C4 114.7(4)
F2 C13 C4 114.0(4)
F3 C13 C4 112.8(4)
O4 C23 C24 107.6(4)
O4 C23 C22 110.9(5)
C24 C23 C22 110.1(4)
O4 C23 H14 109.4
C24 C23 H14 109.4
C22 C23 H14 109.4
C23 C22 C21 112.6(4)
C23 C22 H15A 109.1
C21 C22 H15A 109.1
C23 C22 H15B 109.1
C21 C22 H15B 109.1
H15A C22 H15B 107.8
N2 C21 C22 109.7(4)
N2 C21 H16A 109.7
C22 C21 H16A 109.7
N2 C21 H16B 109.7
C22 C21 H16B 109.7
H16A C21 H16B 108.2
N2 C25 C24 108.8(5)
N2 C25 H17A 109.9
C24 C25 H17A 109.9
N2 C25 H17B 109.9
C24 C25 H17B 109.9
H17A C25 H17B 108.3
C23 C24 C25 111.7(5)
C23 C24 H18A 109.3
C25 C24 H18A 109.3
C23 C24 H18B 109.3
C25 C24 H18B 109.3
H18A C24 H18B 107.9
O3 C20 N2 122.3(4)
O3 C20 C17 118.5(4)
N2 C20 C17 119.1(4)
C16 C17 C18 118.8(5)
C16 C17 C20 118.5(5)
C18 C17 C20 122.4(5)
C19 C18 C17 120.2(5)
C19 C18 H21 119.9
C17 C18 H21 119.9
C18 C19 C14 119.2(5)
C18 C19 H22 120.4
C14 C19 H22 120.4
C15 C14 C19 121.3(5)
C15 C14 C26 120.3(5)
C19 C14 C26 118.4(5)
C14 C15 C16 119.7(5)
C14 C15 H24 120.2
C16 C15 H24 120.2
C15 C16 C17 120.8(5)
C15 C16 H25 119.6
C17 C16 H25 119.6
F4 C26 F5 106.0(5)
F4 C26 F6 103.2(4)
F5 C26 F6 104.7(5)
F4 C26 C14 114.5(5)
F5 C26 C14 114.0(5)
F6 C26 C14 113.4(4)
C7 N1 C12 126.1(4)
C7 N1 C8 120.0(4)
C12 N1 C8 113.0(4)
C20 N2 C21 126.2(4)
C20 N2 C25 120.3(4)
C21 N2 C25 113.2(4)
C10 O2 H1A 109.5
C23 O4 H3 109.5

loop_
_geom_bond_atom_site_label_1
_geom_bond_atom_site_label_2
_geom_bond_distance
C10 O2 1.417(7)
C10 C11 1.501(8)
C10 C9 1.509(7)
C10 H1 0.9800
C9 C8 1.499(8)
C9 H2A 0.9700
C9 H2B 0.9700
C8 N1 1.462(6)
C8 H3A 0.9700
C8 H3B 0.9700
C12 N1 1.460(6)
C12 C11 1.519(7)
C12 H4A 0.9700
C12 H4B 0.9700
C11 H5A 0.9700
C11 H5B 0.9700
C7 O1 1.247(5)
C7 N1 1.316(6)
C7 C1 1.505(6)
C1 C6 1.386(6)
C1 C2 1.392(7)
C2 C3 1.364(7)
C2 H8 0.9300
C3 C4 1.394(7)
C3 H9 0.9300
C4 C5 1.378(7)
C4 C13 1.464(7)
C5 C6 1.368(7)
C5 H11 0.9300
C6 H12 0.9300
C13 F1 1.304(6)
C13 F2 1.327(6)
C13 F3 1.339(6)
C23 O4 1.407(6)
C23 C24 1.508(7)
C23 C22 1.514(7)
C23 H14 0.9800
C22 C21 1.526(7)
C22 H15A 0.9700
C22 H15B 0.9700
C21 N2 1.455(6)
C21 H16A 0.9700
C21 H16B 0.9700
C25 N2 1.457(6)
C25 C24 1.516(9)
C25 H17A 0.9700
C25 H17B 0.9700
C24 H18A 0.9700
C24 H18B 0.9700
C20 O3 1.228(6)
C20 N2 1.330(6)
C20 C17 1.496(7)
C17 C16 1.381(8)
C17 C18 1.387(7)
C18 C19 1.378(7)
C18 H21 0.9300
C19 C14 1.380(7)
C19 H22 0.9300
C14 C15 1.349(7)
C14 C26 1.486(7)
C15 C16 1.372(7)
C15 H24 0.9300
C16 H25 0.9300
C26 F4 1.313(6)
C26 F5 1.317(7)
C26 F6 1.339(6)
O2 H1A 0.8200
O4 H3 0.8200

loop_
_geom_hbond_atom_site_label_D
_geom_hbond_atom_site_label_H
_geom_hbond_atom_site_label_A
_geom_hbond_site_symmetry_A
_geom_hbond_distance_DH
_geom_hbond_distance_HA
_geom_hbond_distance_DA
_geom_hbond_angle_DHA
O2 H1A O1 4 0.82 2.01 2.819(4) 169
O4 H3 O3 4_455 0.82 1.96 2.775(5) 173
C3 H9 O1 1_545 0.93 2.55 3.367(6) 147
C18 H21 O2 2_755 0.93 2.58 3.445(7) 156

loop_
_geom_torsion_atom_site_label_1
_geom_torsion_atom_site_label_2
_geom_torsion_atom_site_label_3
_geom_torsion_atom_site_label_4
_geom_torsion
O2 C10 C9 C8 70.2(6)
C11 C10 C9 C8 -50.8(7)
C10 C9 C8 N1 55.5(6)
O2 C10 C11 C12 -71.0(5)
C9 C10 C11 C12 48.7(6)
N1 C12 C11 C10 -51.7(6)
O1 C7 C1 C6 -55.1(6)
N1 C7 C1 C6 123.6(5)
O1 C7 C1 C2 119.0(5)
N1 C7 C1 C2 -62.2(6)
C6 C1 C2 C3 0.4(7)
C7 C1 C2 C3 -173.7(4)
C1 C2 C3 C4 -2.2(7)
C2 C3 C4 C5 2.3(7)
C2 C3 C4 C13 -178.3(4)
C3 C4 C5 C6 -0.6(8)
C13 C4 C5 C6 180.0(5)
C4 C5 C6 C1 -1.1(8)
C2 C1 C6 C5 1.2(7)
C7 C1 C6 C5 175.6(4)
C5 C4 C13 F1 132.1(5)
C3 C4 C13 F1 -47.2(7)
C5 C4 C13 F2 10.8(7)
C3 C4 C13 F2 -168.6(5)
C5 C4 C13 F3 -109.9(6)
C3 C4 C13 F3 70.7(6)
O4 C23 C22 C21 -67.9(5)
C24 C23 C22 C21 51.1(6)
C23 C22 C21 N2 -53.0(5)
O4 C23 C24 C25 67.5(6)
C22 C23 C24 C25 -53.5(6)
N2 C25 C24 C23 57.8(6)
O3 C20 C17 C16 -67.8(7)
N2 C20 C17 C16 109.6(6)
O3 C20 C17 C18 106.8(6)
N2 C20 C17 C18 -75.7(6)
C16 C17 C18 C19 1.8(7)
C20 C17 C18 C19 -172.8(4)
C17 C18 C19 C14 -1.7(7)
C18 C19 C14 C15 0.5(8)
C18 C19 C14 C26 -178.5(4)
C19 C14 C15 C16 0.6(8)
C26 C14 C15 C16 179.5(5)
C14 C15 C16 C17 -0.5(9)
C18 C17 C16 C15 -0.8(8)
C20 C17 C16 C15 174.1(5)
C15 C14 C26 F4 137.5(5)
C19 C14 C26 F4 -43.5(7)
C15 C14 C26 F5 15.3(8)
C19 C14 C26 F5 -165.7(5)
C15 C14 C26 F6 -104.4(6)
C19 C14 C26 F6 74.6(6)
O1 C7 N1 C12 168.7(4)
C1 C7 N1 C12 -10.0(7)
O1 C7 N1 C8 0.2(7)
C1 C7 N1 C8 -178.5(4)
C11 C12 N1 C7 -111.8(5)
C11 C12 N1 C8 57.4(5)
C9 C8 N1 C7 110.3(5)
C9 C8 N1 C12 -59.5(6)
O3 C20 N2 C21 173.3(5)
C17 C20 N2 C21 -4.0(8)
O3 C20 N2 C25 -0.5(9)
C17 C20 N2 C25 -177.9(5)
C22 C21 N2 C20 -115.5(6)
C22 C21 N2 C25 58.7(6)
C24 C25 N2 C20 113.5(5)
C24 C25 N2 C21 -61.1(6)

_cod_database_fobs_code 2241145
